data_2019498
loop_
_publ_author_name
'Smith, Graham'

_publ_section_title
;
 Hydrogen-bonded two- and three-dimensional polymeric structures in the
 ammonium salts of 3,5-dinitrobenzoic acid, 4-nitrobenzoic acid and
 2,4-dichlorobenzoic acid
;
_journal_coeditor_code KY3047
_journal_issue 3
_journal_name_full 'Acta Crystallographica Section C'
_journal_page_first 315
_journal_page_last 319
_journal_paper_doi 10.1107/S2053229614002459
_journal_volume 70
_journal_year 2014
_chemical_formula_iupac 'N H4 +, C7 H3 N2 O6 -'
_chemical_formula_moiety 'H4 N +, C7 H3 N2 O6 -'
_chemical_formula_sum 'C7 H7 N3 O6'
_chemical_formula_weight 229.16
_chemical_name_common 'ammonium 3,5-dinitrobenzoate'
_chemical_name_systematic
;
Ammonium 3,5-dinitrobenzoate
;
_space_group_IT_number 19
_symmetry_cell_setting orthorhombic
_symmetry_space_group_name_Hall 'P 2ac 2ab'
_symmetry_space_group_name_H-M 'P 21 21 21'
_atom_sites_solution_hydrogens geom
_atom_sites_solution_primary direct
_atom_sites_solution_secondary difmap
_audit_creation_method SHELXL-97
_cell_angle_alpha 90.00
_cell_angle_beta 90.00
_cell_angle_gamma 90.00
_cell_formula_units_Z 4
_cell_length_a 5.8050(5)
_cell_length_b 10.0561(8)
_cell_length_c 15.3077(11)
_cell_measurement_reflns_used 931
_cell_measurement_temperature 200.0(10)
_cell_measurement_theta_max 27.78
_cell_measurement_theta_min 4.06
_cell_volume 893.60(12)
_computing_cell_refinement 'CrysAlis PRO (Agilent, 2012)'
_computing_data_collection 'CrysAlis PRO (Agilent, 2012)'
_computing_data_reduction 'CrysAlis PRO (Agilent, 2012)'
_computing_molecular_graphics 'PLATON (Spek, 2009)'
_computing_publication_material 'PLATON (Spek, 2009)'
_computing_structure_refinement 'SHELXL97 (Sheldrick, 2008) within WinGX (Farrugia, 2012)'
_computing_structure_solution 'SHELXS97 (Sheldrick, 2008)'
_diffrn_ambient_temperature 200(2)
_diffrn_detector_area_resol_mean 16.077
_diffrn_measured_fraction_theta_full 0.998
_diffrn_measured_fraction_theta_max 0.893
_diffrn_measurement_device_type 'Oxford Diffraction Gemini-S CCD-detector'
_diffrn_measurement_method '\w scans'
_diffrn_radiation_monochromator graphite
_diffrn_radiation_source 'Enhance (Mo) X-ray source'
_diffrn_radiation_type MoK\a
_diffrn_radiation_wavelength 0.71073
_diffrn_reflns_av_R_equivalents 0.0289
_diffrn_reflns_av_sigmaI/netI 0.0514
_diffrn_reflns_limit_h_max 6
_diffrn_reflns_limit_h_min -7
_diffrn_reflns_limit_k_max 13
_diffrn_reflns_limit_k_min -8
_diffrn_reflns_limit_l_max 13
_diffrn_reflns_limit_l_min -20
_diffrn_reflns_number 3354
_diffrn_reflns_theta_full 26.00
_diffrn_reflns_theta_max 28.95
_diffrn_reflns_theta_min 3.34
_diffrn_standards_number 0
_exptl_absorpt_coefficient_mu 0.152
_exptl_absorpt_correction_T_max 0.990
_exptl_absorpt_correction_T_min 0.901
_exptl_absorpt_correction_type multi-scan
_exptl_absorpt_process_details '(CrysAlis PRO; Agilent, 2012)'
_exptl_crystal_colour colourless
_exptl_crystal_density_diffrn 1.703
_exptl_crystal_density_method 'not measured'
_exptl_crystal_description needle
_exptl_crystal_F_000 472
_exptl_crystal_size_max 0.40
_exptl_crystal_size_mid 0.10
_exptl_crystal_size_min 0.08
_refine_diff_density_max 0.259
_refine_diff_density_min -0.214
_refine_ls_abs_structure_details 'Flack (1983): 975 Friedel pairs'
_refine_ls_abs_structure_Flack 0.1(15)
_refine_ls_extinction_method none
_refine_ls_goodness_of_fit_ref 1.005
_refine_ls_hydrogen_treatment constr
_refine_ls_matrix_type full
_refine_ls_number_parameters 145
_refine_ls_number_reflns 2019
_refine_ls_number_restraints 0
_refine_ls_restrained_S_all 1.005
_refine_ls_R_factor_all 0.0547
_refine_ls_R_factor_gt 0.0437
_refine_ls_shift/su_max 0.000
_refine_ls_shift/su_mean 0.000
_refine_ls_structure_factor_coef Fsqd
_refine_ls_weighting_details 'calc w=1/[\s^2^(Fo^2^)+(0.0481P)^2^] where P=(Fo^2^+2Fc^2^)/3'
_refine_ls_weighting_scheme calc
_refine_ls_wR_factor_gt 0.0949
_refine_ls_wR_factor_ref 0.1009
_reflns_number_gt 1721
_reflns_number_total 2019
_reflns_threshold_expression I>2\s(I)
_cod_data_source_file ky3047sup1.cif
_cod_data_source_block I
_cod_database_code 2019498
_cod_database_fobs_code 2019498

loop_
_symmetry_equiv_pos_site_id
_symmetry_equiv_pos_as_xyz
1 x,y,z
2 1/2-x,-y,1/2+z
3 1/2+x,1/2-y,-z
4 -x,1/2+y,1/2-z

loop_
_atom_site_aniso_label
_atom_site_aniso_U_11
_atom_site_aniso_U_22
_atom_site_aniso_U_33
_atom_site_aniso_U_12
_atom_site_aniso_U_13
_atom_site_aniso_U_23
O11 0.0231(8) 0.0162(8) 0.0322(9) -0.0003(7) 0.0033(7) 0.0046(7)
O12 0.0242(9) 0.0252(9) 0.0429(11) 0.0056(7) -0.0124(7) -0.0012(8)
O31 0.0319(9) 0.0294(9) 0.0335(10) -0.0069(8) -0.0102(8) -0.0005(8)
O32 0.0417(10) 0.0160(8) 0.0407(11) 0.0030(7) -0.0043(9) 0.0003(8)
O51 0.0294(9) 0.0286(9) 0.0327(10) 0.0087(8) -0.0072(7) 0.0019(8)
O52 0.0324(9) 0.0238(9) 0.0388(11) -0.0019(8) -0.0097(8) -0.0059(8)
N3 0.0312(11) 0.0182(9) 0.0225(10) -0.0023(9) 0.0000(8) -0.0006(8)
N5 0.0204(10) 0.0235(10) 0.0198(9) 0.0025(8) 0.0004(8) 0.0005(8)
C1 0.0187(10) 0.0163(10) 0.0164(10) 0.0009(9) 0.0015(8) 0.0032(9)
C2 0.0177(11) 0.0214(11) 0.0191(10) 0.0018(9) -0.0012(8) 0.0023(9)
C3 0.0226(11) 0.0170(10) 0.0177(11) -0.0008(9) 0.0019(9) 0.0006(9)
C4 0.0228(11) 0.0152(10) 0.0207(11) 0.0032(9) 0.0012(9) 0.0021(9)
C5 0.0170(10) 0.0225(10) 0.0170(10) -0.0008(9) -0.0010(8) 0.0017(10)
C6 0.0189(11) 0.0163(10) 0.0186(11) -0.0007(9) 0.0024(9) 0.0000(9)
C11 0.0220(11) 0.0205(11) 0.0169(10) 0.0039(9) 0.0048(9) 0.0011(9)
N1 0.0203(9) 0.0215(9) 0.0252(9) 0.0031(8) -0.0014(8) 0.0004(9)

loop_
_atom_site_type_symbol
_atom_site_label
_atom_site_fract_x
_atom_site_fract_y
_atom_site_fract_z
_atom_site_U_iso_or_equiv
_atom_site_thermal_displace_type
_atom_site_calc_flag
_atom_site_refinement_flags
_atom_site_occupancy
O O11 0.3761(3) 0.62300(14) 0.59945(11) 0.0238(5) Uani d . 1.000
O O12 0.0775(3) 0.49744(16) 0.56241(12) 0.0308(6) Uani d . 1.000
O O31 0.1446(3) 0.01760(17) 0.55907(12) 0.0316(5) Uani d . 1.000
O O32 0.4381(3) -0.07996(15) 0.61815(13) 0.0328(6) Uani d . 1.000
O O51 1.0287(3) 0.17619(17) 0.75466(11) 0.0302(5) Uani d . 1.000
O O52 0.9852(3) 0.38796(16) 0.77286(12) 0.0317(6) Uani d . 1.000
N N3 0.3311(3) 0.01978(18) 0.59651(13) 0.0240(6) Uani d . 1.000
N N5 0.9245(3) 0.28098(19) 0.74308(12) 0.0212(6) Uani d . 1.000
C C1 0.4054(4) 0.3880(2) 0.61698(14) 0.0171(6) Uani d . 1.000
C C2 0.3170(4) 0.2651(2) 0.59352(14) 0.0194(6) Uani d . 1.000
C C3 0.4307(4) 0.1497(2) 0.61880(15) 0.0191(6) Uani d . 1.000
C C4 0.6319(4) 0.1519(2) 0.66704(15) 0.0196(6) Uani d . 1.000
C C5 0.7133(3) 0.2758(2) 0.68941(14) 0.0188(6) Uani d . 1.000
C C6 0.6078(4) 0.3944(2) 0.66573(14) 0.0179(6) Uani d . 1.000
C C11 0.2772(4) 0.5131(2) 0.59083(14) 0.0198(6) Uani d . 1.000
N N1 0.8114(3) 0.72590(19) 0.56048(13) 0.0223(5) Uani d . 1.000
H H2 0.17920 0.25980 0.56030 0.0230 Uiso c R 1.000
H H4 0.70930 0.07260 0.68370 0.0230 Uiso c R 1.000
H H6 0.67180 0.47760 0.68230 0.0220 Uiso c R 1.000
H H11 0.89510 0.66220 0.56190 0.0270 Uiso d R 1.000
H H12 0.66240 0.69090 0.56880 0.0270 Uiso d R 1.000
H H13 0.83160 0.78600 0.59900 0.0270 Uiso d R 1.000
H H14 0.82020 0.76560 0.50570 0.0270 Uiso d R 1.000

loop_
_atom_type_symbol
_atom_type_description
_atom_type_scat_dispersion_real
_atom_type_scat_dispersion_imag
_atom_type_scat_source
C C 0.0033 0.0016 'International Tables Vol C Tables 4.2.6.8 and 6.1.1.4'
H H 0.0000 0.0000 'International Tables Vol C Tables 4.2.6.8 and 6.1.1.4'
N N 0.0061 0.0033 'International Tables Vol C Tables 4.2.6.8 and 6.1.1.4'
O O 0.0106 0.0060 'International Tables Vol C Tables 4.2.6.8 and 6.1.1.4'

loop_
_geom_angle_atom_site_label_1
_geom_angle_atom_site_label_2
_geom_angle_atom_site_label_3
_geom_angle
_geom_angle_publ_flag
O31 N3 O32 124.04(19) no
O31 N3 C3 118.19(18) no
O32 N3 C3 117.76(18) no
O51 N5 O52 124.08(19) no
O51 N5 C5 117.32(18) no
O52 N5 C5 118.60(18) no
H11 N1 H13 118.00 no
H11 N1 H14 109.00 no
H12 N1 H13 107.00 no
H12 N1 H14 109.00 no
H13 N1 H14 108.00 no
H11 N1 H12 105.00 no
C2 C1 C11 119.4(2) no
C2 C1 C6 119.49(19) no
C6 C1 C11 121.15(18) no
C1 C2 C3 119.8(2) no
N3 C3 C4 118.10(18) no
N3 C3 C2 119.4(2) no
C2 C3 C4 122.46(19) no
C3 C4 C5 115.96(19) no
N5 C5 C4 117.10(18) no
C4 C5 C6 124.14(19) no
N5 C5 C6 118.75(18) no
C1 C6 C5 118.16(19) no
O11 C11 C1 118.7(2) no
O11 C11 O12 125.0(2) no
O12 C11 C1 116.32(18) no
C3 C2 H2 120.00 no
C1 C2 H2 120.00 no
C3 C4 H4 122.00 no
C5 C4 H4 122.00 no
C5 C6 H6 121.00 no
C1 C6 H6 121.00 no

loop_
_geom_bond_atom_site_label_1
_geom_bond_atom_site_label_2
_geom_bond_distance
_geom_bond_publ_flag
O11 C11 1.252(3) no
O12 C11 1.248(3) no
O31 N3 1.225(3) no
O32 N3 1.225(2) no
O51 N5 1.228(3) no
O52 N5 1.220(3) no
N3 C3 1.469(3) no
N5 C5 1.477(3) no
N1 H11 0.8000 no
N1 H12 0.9400 no
N1 H13 0.8500 no
N1 H14 0.9300 no
C1 C6 1.393(3) no
C1 C11 1.516(3) no
C1 C2 1.386(3) no
C2 C3 1.390(3) no
C3 C4 1.382(3) no
C4 C5 1.376(3) no
C5 C6 1.389(3) no
C2 H2 0.9500 no
C4 H4 0.9500 no
C6 H6 0.9500 no

loop_
_geom_hbond_atom_site_label_D
_geom_hbond_atom_site_label_H
_geom_hbond_atom_site_label_A
_geom_hbond_site_symmetry_A
_geom_hbond_distance_DH
_geom_hbond_distance_HA
_geom_hbond_distance_DA
_geom_hbond_angle_DHA
_geom_hbond_publ_flag
N1 H11 O12 1_655 0.80 1.97 2.769(2) 175 yes
N1 H12 O11 . 0.94 1.86 2.795(2) 173 yes
N1 H13 O52 4_756 0.85 2.46 3.249(3) 155 yes
N1 H14 O11 3_566 0.93 1.99 2.906(3) 169 yes

loop_
_geom_torsion_atom_site_label_1
_geom_torsion_atom_site_label_2
_geom_torsion_atom_site_label_3
_geom_torsion_atom_site_label_4
_geom_torsion
_geom_torsion_publ_flag
O31 N3 C3 C2 -2.9(3) no
O31 N3 C3 C4 175.0(2) no
O32 N3 C3 C2 178.5(2) no
O32 N3 C3 C4 -3.6(3) no
O51 N5 C5 C4 9.0(3) no
O51 N5 C5 C6 -171.87(19) no
O52 N5 C5 C4 -171.2(2) no
O52 N5 C5 C6 7.9(3) no
C6 C1 C2 C3 0.0(3) no
C11 C1 C2 C3 -178.6(2) no
C2 C1 C6 C5 -0.3(3) no
C11 C1 C6 C5 178.4(2) no
C2 C1 C11 O11 -168.4(2) no
C2 C1 C11 O12 12.0(3) no
C6 C1 C11 O11 13.0(3) no
C6 C1 C11 O12 -166.6(2) no
C1 C2 C3 N3 177.7(2) no
C1 C2 C3 C4 -0.1(4) no
N3 C3 C4 C5 -177.38(19) no
C2 C3 C4 C5 0.5(3) no
C3 C4 C5 N5 178.33(19) no
C3 C4 C5 C6 -0.8(3) no
N5 C5 C6 C1 -178.39(19) no
C4 C5 C6 C1 0.7(3) no
